data_7060234
loop_
_publ_author_name
'Grudova, Mariya V.'
'Gil, Diego M.'
'Khrustalev, Victor N.'
'Nikitina, Eugeniya V.'
'Sinelshchikova, Anna A.'
'Grigoriev, Mikhail S.'
'Kletskov, Alexey V.'
'Frontera, Antonio'
'Zubkov, Fedor I.'

_publ_section_title
;
 Synthesis, X-ray characterization and theoretical study of
 3a,6:7,9a-diepoxybenzo[de]isoquinoline derivatives: on the importance of
 F&#x22EF;O interactions
;
_journal_issue 46
_journal_name_full 'New Journal of Chemistry'
_journal_page_first 20167
_journal_page_last 20180
_journal_paper_doi 10.1039/D0NJ04328A
_journal_volume 44
_journal_year 2020
_chemical_formula_moiety 'C20 H14 F7 N O4 S'
_chemical_formula_sum 'C20 H14 F7 N O4 S'
_chemical_formula_weight 497.38
_space_group_crystal_system monoclinic
_space_group_IT_number 14
_space_group_name_Hall '-P 2ybc'
_space_group_name_H-M_alt 'P 1 21/c 1'
_atom_sites_solution_hydrogens geom
_atom_sites_solution_primary difmap
_atom_sites_solution_secondary difmap
_audit_creation_method SHELXL-2018/3
_audit_update_record
;
2020-08-18 deposited with the CCDC.	2020-10-27 downloaded from the CCDC.
;
_cell_angle_alpha 90
_cell_angle_beta 99.930(1)
_cell_angle_gamma 90
_cell_formula_units_Z 4
_cell_length_a 12.3306(4)
_cell_length_b 10.6264(3)
_cell_length_c 15.1459(4)
_cell_measurement_reflns_used 9960
_cell_measurement_temperature 296(2)
_cell_measurement_theta_max 29.97
_cell_measurement_theta_min 2.55
_cell_volume 1954.84(10)
_computing_cell_refinement 'SAINT (Bruker, 2013)'
_computing_data_collection 'APEX3 (Bruker, 2018)'
_computing_data_reduction 'SAINT (Bruker, 2013)'
_computing_molecular_graphics 'SHELXTL (Sheldrick, 2015)'
_computing_publication_material 'SHELXTL (Sheldrick, 2015)'
_computing_structure_refinement 'SHELXL (Sheldrick, 2015)'
_computing_structure_solution 'SHELXT (Sheldrick, 2015)'
_diffrn_ambient_temperature 296(2)
_diffrn_measured_fraction_theta_full 0.996
_diffrn_measured_fraction_theta_max 0.998
_diffrn_measurement_device_type 'Bruker KAPPA APEX II area-detector diffractometer'
_diffrn_measurement_method '\f and \w scan'
_diffrn_radiation_type MoK\a
_diffrn_radiation_wavelength 0.71073
_diffrn_reflns_av_R_equivalents 0.0276
_diffrn_reflns_av_unetI/netI 0.0245
_diffrn_reflns_Laue_measured_fraction_full 0.996
_diffrn_reflns_Laue_measured_fraction_max 0.998
_diffrn_reflns_limit_h_max 17
_diffrn_reflns_limit_h_min -15
_diffrn_reflns_limit_k_max 13
_diffrn_reflns_limit_k_min -14
_diffrn_reflns_limit_l_max 18
_diffrn_reflns_limit_l_min -21
_diffrn_reflns_number 31844
_diffrn_reflns_point_group_measured_fraction_full 0.996
_diffrn_reflns_point_group_measured_fraction_max 0.998
_diffrn_reflns_theta_full 25.242
_diffrn_reflns_theta_max 29.999
_diffrn_reflns_theta_min 3.835
_exptl_absorpt_coefficient_mu 0.262
_exptl_absorpt_correction_T_max 0.921
_exptl_absorpt_correction_T_min 0.862
_exptl_absorpt_correction_type multi-scan
_exptl_absorpt_process_details 'SADABS (Bruker, 2016)'
_exptl_crystal_colour colourless
_exptl_crystal_density_diffrn 1.690
_exptl_crystal_description block
_exptl_crystal_F_000 1008
_exptl_crystal_size_max 0.440
_exptl_crystal_size_mid 0.400
_exptl_crystal_size_min 0.320
_refine_diff_density_max 0.290
_refine_diff_density_min -0.455
_refine_diff_density_rms 0.048
_refine_ls_extinction_method none
_refine_ls_goodness_of_fit_ref 1.041
_refine_ls_hydrogen_treatment constr
_refine_ls_matrix_type full
_refine_ls_number_parameters 298
_refine_ls_number_reflns 5677
_refine_ls_number_restraints 0
_refine_ls_restrained_S_all 1.041
_refine_ls_R_factor_all 0.0647
_refine_ls_R_factor_gt 0.0432
_refine_ls_shift/su_max 0.001
_refine_ls_shift/su_mean 0.000
_refine_ls_structure_factor_coef Fsqd
_refine_ls_weighting_details 'w=1/[\s^2^(Fo^2^)+(0.0563P)^2^+0.5217P] where P=(Fo^2^+2Fc^2^)/3'
_refine_ls_weighting_scheme calc
_refine_ls_wR_factor_gt 0.1089
_refine_ls_wR_factor_ref 0.1215
_reflns_Friedel_coverage 0.000
_reflns_number_gt 4082
_reflns_number_total 5677
_reflns_threshold_expression 'I > 2\s(I)'
_cod_data_source_file d0nj04328a2.cif
_cod_data_source_block 7a
_cod_original_sg_symbol_H-M 'P 21/c'
_cod_database_code 7060234
_shelx_shelxl_version_number 2018/3
_shelx_space_group_comment
;
The symmetry employed for this shelxl refinement is uniquely defined
by the following loop, which should always be used as a source of
symmetry information in preference to the above space-group names.
They are only intended as comments.
;
_shelx_estimated_absorpt_t_min 0.893
_shelx_estimated_absorpt_t_max 0.921

loop_
_space_group_symop_operation_xyz
'x, y, z'
'-x, y+1/2, -z+1/2'
'-x, -y, -z'
'x, -y-1/2, z-1/2'

loop_
_atom_site_label
_atom_site_type_symbol
_atom_site_fract_x
_atom_site_fract_y
_atom_site_fract_z
_atom_site_U_iso_or_equiv
_atom_site_adp_type
_atom_site_occupancy
_atom_site_site_symmetry_order
_atom_site_calc_flag
_atom_site_refinement_flags_posn
_atom_site_refinement_flags_adp
_atom_site_refinement_flags_occupancy
_atom_site_disorder_assembly
_atom_site_disorder_group
S1 S 0.72434(4) 0.25541(4) 0.58957(3) 0.04730(13) Uani 1 1 d . . . . .
F1 F 0.95120(11) 0.44704(17) 0.31044(9) 0.0905(5) Uani 1 1 d . . . . .
F2 F 0.80767(10) 0.68961(12) 0.65211(8) 0.0646(3) Uani 1 1 d . . . . .
F3 F 0.73843(10) 0.82153(9) 0.73184(10) 0.0696(4) Uani 1 1 d . . . . .
F4 F 0.88951(10) 0.73206(13) 0.78312(9) 0.0725(4) Uani 1 1 d . . . . .
F5 F 0.78576(10) 0.78391(12) 0.93013(9) 0.0702(4) Uani 1 1 d . . . . .
F6 F 0.62195(10) 0.83637(10) 0.87584(8) 0.0667(3) Uani 1 1 d . . . . .
F7 F 0.65190(14) 0.71434(14) 0.98861(8) 0.0837(4) Uani 1 1 d . . . . .
O1 O 0.73125(11) 0.41385(10) 0.84477(7) 0.0475(3) Uani 1 1 d . . . . .
O2 O 0.55824(9) 0.49716(10) 0.74988(7) 0.0393(3) Uani 1 1 d . . . . .
O3 O 0.79084(15) 0.16049(12) 0.63879(10) 0.0715(4) Uani 1 1 d . . . . .
O4 O 0.61343(12) 0.22875(13) 0.54911(10) 0.0640(4) Uani 1 1 d . . . . .
N2 N 0.71874(11) 0.37392(12) 0.65863(8) 0.0399(3) Uani 1 1 d . . . . .
C1 C 0.64881(13) 0.48036(15) 0.62153(10) 0.0390(3) Uani 1 1 d . . . . .
H1A H 0.580686 0.448688 0.587012 0.047 Uiso 1 1 calc R U . . .
H1B H 0.686351 0.528862 0.581666 0.047 Uiso 1 1 calc R U . . .
C3B C 0.72694(11) 0.60372(12) 0.76856(9) 0.0302(3) Uani 1 1 d . . . . .
C3 C 0.82353(14) 0.40652(16) 0.71712(11) 0.0434(4) Uani 1 1 d . . . . .
H3A H 0.869406 0.454702 0.683495 0.052 Uiso 1 1 calc R U . . .
H3B H 0.862768 0.330258 0.738396 0.052 Uiso 1 1 calc R U . . .
C3A C 0.80040(13) 0.48263(14) 0.79561(10) 0.0385(3) Uani 1 1 d . . . . .
C4 C 0.89412(17) 0.51841(19) 0.87032(13) 0.0578(5) Uani 1 1 d . . . . .
H4 H 0.968266 0.527105 0.866677 0.069 Uiso 1 1 calc R U . . .
C5 C 0.8473(2) 0.5344(2) 0.94142(13) 0.0666(6) Uani 1 1 d . . . . .
H5 H 0.881816 0.557786 0.998549 0.080 Uiso 1 1 calc R U . . .
C6A C 0.67128(13) 0.62141(14) 0.85302(9) 0.0358(3) Uani 1 1 d . . . . .
C6 C 0.72665(18) 0.50731(17) 0.91176(11) 0.0528(5) Uani 1 1 d . . . . .
H6 H 0.687820 0.481126 0.959970 0.063 Uiso 1 1 calc R U . . .
C7 C 0.54661(13) 0.59777(15) 0.81008(11) 0.0405(3) Uani 1 1 d . . . . .
H7 H 0.498156 0.579369 0.853375 0.049 Uiso 1 1 calc R U . . .
C8 C 0.50631(14) 0.70172(16) 0.74425(12) 0.0446(4) Uani 1 1 d . . . . .
H8 H 0.458696 0.767015 0.752175 0.054 Uiso 1 1 calc R U . . .
C9A C 0.62337(11) 0.56409(13) 0.69601(9) 0.0318(3) Uani 1 1 d . . . . .
C9 C 0.55269(13) 0.68067(15) 0.67315(11) 0.0408(3) Uani 1 1 d . . . . .
H9 H 0.543932 0.727268 0.620424 0.049 Uiso 1 1 calc R U . . .
C10 C 0.79016(13) 0.71237(15) 0.73538(11) 0.0405(3) Uani 1 1 d . . . . .
C11 C 0.68359(16) 0.74079(17) 0.90996(11) 0.0480(4) Uani 1 1 d . . . . .
C12 C 0.79362(13) 0.31109(14) 0.50520(10) 0.0375(3) Uani 1 1 d . . . . .
C13 C 0.90771(15) 0.3043(2) 0.51675(13) 0.0555(5) Uani 1 1 d . . . . .
H13 H 0.947820 0.268925 0.568428 0.067 Uiso 1 1 calc R U . . .
C14 C 0.96066(16) 0.3507(2) 0.45046(15) 0.0662(6) Uani 1 1 d . . . . .
H14 H 1.036999 0.347670 0.456881 0.079 Uiso 1 1 calc R U . . .
C15 C 0.89894(15) 0.4012(2) 0.37519(13) 0.0545(5) Uani 1 1 d . . . . .
C16 C 0.78708(15) 0.40882(17) 0.36241(12) 0.0466(4) Uani 1 1 d . . . . .
H16 H 0.747649 0.443890 0.310348 0.056 Uiso 1 1 calc R U . . .
C17 C 0.73380(13) 0.36318(16) 0.42862(11) 0.0408(3) Uani 1 1 d . . . . .
H17 H 0.657469 0.367515 0.421638 0.049 Uiso 1 1 calc R U . . .

loop_
_atom_site_aniso_label
_atom_site_aniso_U_11
_atom_site_aniso_U_22
_atom_site_aniso_U_33
_atom_site_aniso_U_23
_atom_site_aniso_U_13
_atom_site_aniso_U_12
S1 0.0703(3) 0.0341(2) 0.0424(2) -0.00926(16) 0.0235(2) -0.00754(18)
F1 0.0745(9) 0.1318(13) 0.0740(8) 0.0115(9) 0.0373(7) -0.0239(8)
F2 0.0806(8) 0.0666(7) 0.0527(6) 0.0048(5) 0.0289(6) -0.0187(6)
F3 0.0678(7) 0.0319(5) 0.1127(10) 0.0112(6) 0.0257(7) -0.0028(5)
F4 0.0506(7) 0.0822(9) 0.0779(8) 0.0070(7) -0.0078(6) -0.0287(6)
F5 0.0621(7) 0.0593(7) 0.0803(8) -0.0285(6) -0.0124(6) 0.0000(6)
F6 0.0756(8) 0.0421(6) 0.0753(8) -0.0220(5) -0.0072(6) 0.0150(5)
F7 0.1275(12) 0.0850(9) 0.0440(6) -0.0239(6) 0.0299(7) -0.0003(8)
O1 0.0744(8) 0.0315(5) 0.0383(6) 0.0067(4) 0.0147(6) 0.0087(5)
O2 0.0451(6) 0.0334(5) 0.0428(6) -0.0078(4) 0.0167(5) -0.0095(4)
O3 0.1298(14) 0.0360(7) 0.0540(8) 0.0011(6) 0.0308(9) 0.0133(7)
O4 0.0742(9) 0.0644(8) 0.0613(8) -0.0281(7) 0.0337(7) -0.0346(7)
N2 0.0493(8) 0.0357(7) 0.0363(7) -0.0090(5) 0.0114(6) 0.0001(5)
C1 0.0416(8) 0.0445(8) 0.0304(7) -0.0072(6) 0.0046(6) -0.0004(6)
C3B 0.0338(7) 0.0281(6) 0.0277(6) -0.0006(5) 0.0026(5) 0.0006(5)
C3 0.0457(9) 0.0402(8) 0.0447(9) -0.0050(7) 0.0088(7) 0.0086(7)
C3A 0.0441(8) 0.0347(7) 0.0352(7) 0.0013(6) 0.0023(6) 0.0080(6)
C4 0.0568(11) 0.0566(11) 0.0512(10) -0.0060(8) -0.0154(9) 0.0196(9)
C5 0.0881(15) 0.0637(12) 0.0374(9) -0.0041(8) -0.0191(9) 0.0292(11)
C6A 0.0481(8) 0.0320(7) 0.0274(7) -0.0022(5) 0.0070(6) 0.0028(6)
C6 0.0852(14) 0.0440(9) 0.0295(8) 0.0066(6) 0.0104(8) 0.0152(9)
C7 0.0446(8) 0.0395(8) 0.0408(8) -0.0083(6) 0.0171(7) -0.0038(6)
C8 0.0365(8) 0.0440(8) 0.0512(9) -0.0093(7) 0.0017(7) 0.0063(7)
C9A 0.0337(7) 0.0331(7) 0.0284(6) -0.0026(5) 0.0047(5) -0.0018(5)
C9 0.0386(8) 0.0419(8) 0.0381(8) 0.0005(6) -0.0041(6) 0.0038(6)
C10 0.0402(8) 0.0367(8) 0.0442(8) 0.0011(6) 0.0058(7) -0.0049(6)
C11 0.0582(11) 0.0464(9) 0.0373(8) -0.0120(7) 0.0021(7) 0.0046(8)
C12 0.0431(8) 0.0343(7) 0.0365(7) -0.0086(6) 0.0110(6) 0.0014(6)
C13 0.0450(10) 0.0754(13) 0.0455(9) 0.0003(9) 0.0057(8) 0.0176(9)
C14 0.0337(9) 0.1019(17) 0.0646(12) -0.0055(12) 0.0125(8) 0.0040(10)
C15 0.0494(10) 0.0673(12) 0.0515(10) -0.0050(9) 0.0216(8) -0.0096(9)
C16 0.0505(10) 0.0479(9) 0.0415(9) -0.0002(7) 0.0078(7) 0.0006(7)
C17 0.0341(8) 0.0458(8) 0.0424(8) -0.0084(7) 0.0064(6) -0.0008(6)

loop_
_atom_type_symbol
_atom_type_description
_atom_type_scat_dispersion_real
_atom_type_scat_dispersion_imag
_atom_type_scat_source
C C 0.0033 0.0016 'International Tables Vol C Tables 4.2.6.8 and 6.1.1.4'
H H 0.0000 0.0000 'International Tables Vol C Tables 4.2.6.8 and 6.1.1.4'
N N 0.0061 0.0033 'International Tables Vol C Tables 4.2.6.8 and 6.1.1.4'
O O 0.0106 0.0060 'International Tables Vol C Tables 4.2.6.8 and 6.1.1.4'
F F 0.0171 0.0103 'International Tables Vol C Tables 4.2.6.8 and 6.1.1.4'
S S 0.1246 0.1234 'International Tables Vol C Tables 4.2.6.8 and 6.1.1.4'

loop_
_geom_angle_atom_site_label_1
_geom_angle_atom_site_label_2
_geom_angle_atom_site_label_3
_geom_angle
_geom_angle_site_symmetry_1
_geom_angle_site_symmetry_3
_geom_angle_publ_flag
O3 S1 O4 120.39(10) . . ?
O3 S1 N2 107.00(8) . . ?
O4 S1 N2 106.41(8) . . ?
O3 S1 C12 108.08(9) . . ?
O4 S1 C12 107.73(8) . . ?
N2 S1 C12 106.46(7) . . ?
C3A O1 C6 96.61(12) . . ?
C7 O2 C9A 96.90(10) . . ?
C1 N2 C3 116.27(12) . . ?
C1 N2 S1 115.53(10) . . ?
C3 N2 S1 115.63(10) . . ?
N2 C1 C9A 110.52(12) . . ?
N2 C1 H1A 109.5 . . ?
C9A C1 H1A 109.5 . . ?
N2 C1 H1B 109.5 . . ?
C9A C1 H1B 109.5 . . ?
H1A C1 H1B 108.1 . . ?
C10 C3B C6A 119.98(12) . . ?
C10 C3B C3A 113.42(12) . . ?
C6A C3B C3A 101.41(11) . . ?
C10 C3B C9A 111.57(11) . . ?
C6A C3B C9A 100.57(11) . . ?
C3A C3B C9A 108.56(11) . . ?
N2 C3 C3A 109.55(13) . . ?
N2 C3 H3A 109.8 . . ?
C3A C3 H3A 109.8 . . ?
N2 C3 H3B 109.8 . . ?
C3A C3 H3B 109.8 . . ?
H3A C3 H3B 108.2 . . ?
O1 C3A C3 110.41(13) . . ?
O1 C3A C4 100.70(14) . . ?
C3 C3A C4 119.95(14) . . ?
O1 C3A C3B 100.62(11) . . ?
C3 C3A C3B 114.17(12) . . ?
C4 C3A C3B 108.44(13) . . ?
C5 C4 C3A 104.86(18) . . ?
C5 C4 H4 127.6 . . ?
C3A C4 H4 127.6 . . ?
C4 C5 C6 106.34(16) . . ?
C4 C5 H5 126.8 . . ?
C6 C5 H5 126.8 . . ?
C11 C6A C3B 123.16(13) . . ?
C11 C6A C7 111.04(13) . . ?
C3B C6A C7 100.19(11) . . ?
C11 C6A C6 109.08(12) . . ?
C3B C6A C6 99.19(12) . . ?
C7 C6A C6 113.74(14) . . ?
O1 C6 C5 100.77(15) . . ?
O1 C6 C6A 101.48(12) . . ?
C5 C6 C6A 109.18(16) . . ?
O1 C6 H6 114.6 . . ?
C5 C6 H6 114.6 . . ?
C6A C6 H6 114.6 . . ?
O2 C7 C8 100.58(12) . . ?
O2 C7 C6A 100.59(11) . . ?
C8 C7 C6A 109.89(13) . . ?
O2 C7 H7 114.7 . . ?
C8 C7 H7 114.7 . . ?
C6A C7 H7 114.7 . . ?
C9 C8 C7 105.90(14) . . ?
C9 C8 H8 127.0 . . ?
C7 C8 H8 127.0 . . ?
O2 C9A C1 110.03(12) . . ?
O2 C9A C9 100.32(11) . . ?
C1 C9A C9 119.64(12) . . ?
O2 C9A C3B 101.57(10) . . ?
C1 C9A C3B 115.21(12) . . ?
C9 C9A C3B 107.58(11) . . ?
C8 C9 C9A 105.30(14) . . ?
C8 C9 H9 127.4 . . ?
C9A C9 H9 127.4 . . ?
F3 C10 F4 106.12(14) . . ?
F3 C10 F2 106.01(14) . . ?
F4 C10 F2 104.96(14) . . ?
F3 C10 C3B 114.05(13) . . ?
F4 C10 C3B 114.57(13) . . ?
F2 C10 C3B 110.39(13) . . ?
F6 C11 F5 106.53(15) . . ?
F6 C11 F7 105.78(15) . . ?
F5 C11 F7 106.12(15) . . ?
F6 C11 C6A 115.08(14) . . ?
F5 C11 C6A 114.54(14) . . ?
F7 C11 C6A 108.10(15) . . ?
C17 C12 C13 120.67(15) . . ?
C17 C12 S1 119.35(12) . . ?
C13 C12 S1 119.97(13) . . ?
C14 C13 C12 119.06(17) . . ?
C14 C13 H13 120.5 . . ?
C12 C13 H13 120.5 . . ?
C15 C14 C13 118.82(17) . . ?
C15 C14 H14 120.6 . . ?
C13 C14 H14 120.6 . . ?
F1 C15 C16 118.22(18) . . ?
F1 C15 C14 118.65(17) . . ?
C16 C15 C14 123.13(17) . . ?
C15 C16 C17 118.29(17) . . ?
C15 C16 H16 120.9 . . ?
C17 C16 H16 120.9 . . ?
C16 C17 C12 120.03(15) . . ?
C16 C17 H17 120.0 . . ?
C12 C17 H17 120.0 . . ?

loop_
_geom_bond_atom_site_label_1
_geom_bond_atom_site_label_2
_geom_bond_distance
_geom_bond_site_symmetry_2
_geom_bond_publ_flag
S1 O3 1.4264(16) . ?
S1 O4 1.4273(15) . ?
S1 N2 1.6460(13) . ?
S1 C12 1.7577(16) . ?
F1 C15 1.353(2) . ?
F2 C10 1.338(2) . ?
F3 C10 1.3204(19) . ?
F4 C10 1.3274(19) . ?
F5 C11 1.326(2) . ?
F6 C11 1.319(2) . ?
F7 C11 1.346(2) . ?
O1 C3A 1.426(2) . ?
O1 C6 1.428(2) . ?
O2 C7 1.4283(17) . ?
O2 C9A 1.4291(17) . ?
N2 C1 1.474(2) . ?
N2 C3 1.476(2) . ?
C1 C9A 1.5115(19) . ?
C1 H1A 0.9700 . ?
C1 H1B 0.9700 . ?
C3B C10 1.526(2) . ?
C3B C6A 1.5639(19) . ?
C3B C3A 1.5863(19) . ?
C3B C9A 1.5912(19) . ?
C3 C3A 1.505(2) . ?
C3 H3A 0.9700 . ?
C3 H3B 0.9700 . ?
C3A C4 1.520(2) . ?
C4 C5 1.318(3) . ?
C4 H4 0.9300 . ?
C5 C6 1.505(3) . ?
C5 H5 0.9300 . ?
C6A C11 1.527(2) . ?
C6A C7 1.583(2) . ?
C6A C6 1.587(2) . ?
C6 H6 0.9800 . ?
C7 C8 1.513(2) . ?
C7 H7 0.9800 . ?
C8 C9 1.323(2) . ?
C8 H8 0.9300 . ?
C9A C9 1.520(2) . ?
C9 H9 0.9300 . ?
C12 C17 1.379(2) . ?
C12 C13 1.389(2) . ?
C13 C14 1.380(3) . ?
C13 H13 0.9300 . ?
C14 C15 1.367(3) . ?
C14 H14 0.9300 . ?
C15 C16 1.362(3) . ?
C16 C17 1.378(2) . ?
C16 H16 0.9300 . ?
C17 H17 0.9300 . ?

loop_
_geom_torsion_atom_site_label_1
_geom_torsion_atom_site_label_2
_geom_torsion_atom_site_label_3
_geom_torsion_atom_site_label_4
_geom_torsion
_geom_torsion_site_symmetry_1
_geom_torsion_site_symmetry_2
_geom_torsion_site_symmetry_3
_geom_torsion_site_symmetry_4
_geom_torsion_publ_flag
O3 S1 N2 C1 -177.17(12) . . . . ?
O4 S1 N2 C1 -47.26(13) . . . . ?
C12 S1 N2 C1 67.45(13) . . . . ?
O3 S1 N2 C3 42.19(14) . . . . ?
O4 S1 N2 C3 172.10(12) . . . . ?
C12 S1 N2 C3 -73.19(13) . . . . ?
C3 N2 C1 C9A -56.11(17) . . . . ?
S1 N2 C1 C9A 163.51(10) . . . . ?
C1 N2 C3 C3A 58.81(17) . . . . ?
S1 N2 C3 C3A -160.85(11) . . . . ?
C6 O1 C3A C3 179.37(13) . . . . ?
C6 O1 C3A C4 51.60(14) . . . . ?
C6 O1 C3A C3B -59.69(13) . . . . ?
N2 C3 C3A O1 58.32(16) . . . . ?
N2 C3 C3A C4 174.62(15) . . . . ?
N2 C3 C3A C3B -54.17(18) . . . . ?
C10 C3B C3A O1 165.12(12) . . . . ?
C6A C3B C3A O1 35.12(13) . . . . ?
C9A C3B C3A O1 -70.26(13) . . . . ?
C10 C3B C3A C3 -76.65(17) . . . . ?
C6A C3B C3A C3 153.35(13) . . . . ?
C9A C3B C3A C3 47.97(17) . . . . ?
C10 C3B C3A C4 59.95(17) . . . . ?
C6A C3B C3A C4 -70.06(16) . . . . ?
C9A C3B C3A C4 -175.43(13) . . . . ?
O1 C3A C4 C5 -33.29(18) . . . . ?
C3 C3A C4 C5 -154.53(17) . . . . ?
C3B C3A C4 C5 71.82(19) . . . . ?
C3A C4 C5 C6 0.7(2) . . . . ?
C10 C3B C6A C11 -4.7(2) . . . . ?
C3A C3B C6A C11 121.05(15) . . . . ?
C9A C3B C6A C11 -127.36(14) . . . . ?
C10 C3B C6A C7 118.86(14) . . . . ?
C3A C3B C6A C7 -115.37(12) . . . . ?
C9A C3B C6A C7 -3.78(13) . . . . ?
C10 C3B C6A C6 -124.81(14) . . . . ?
C3A C3B C6A C6 0.96(14) . . . . ?
C9A C3B C6A C6 112.54(12) . . . . ?
C3A O1 C6 C5 -51.12(14) . . . . ?
C3A O1 C6 C6A 61.20(15) . . . . ?
C4 C5 C6 O1 31.99(19) . . . . ?
C4 C5 C6 C6A -74.31(19) . . . . ?
C11 C6A C6 O1 -166.88(14) . . . . ?
C3B C6A C6 O1 -36.92(16) . . . . ?
C7 C6A C6 O1 68.57(17) . . . . ?
C11 C6A C6 C5 -61.07(18) . . . . ?
C3B C6A C6 C5 68.90(15) . . . . ?
C7 C6A C6 C5 174.38(13) . . . . ?
C9A O2 C7 C8 51.43(13) . . . . ?
C9A O2 C7 C6A -61.34(12) . . . . ?
C11 C6A C7 O2 170.71(12) . . . . ?
C3B C6A C7 O2 39.06(13) . . . . ?
C6 C6A C7 O2 -65.79(14) . . . . ?
C11 C6A C7 C8 65.27(16) . . . . ?
C3B C6A C7 C8 -66.38(14) . . . . ?
C6 C6A C7 C8 -171.23(12) . . . . ?
O2 C7 C8 C9 -31.99(16) . . . . ?
C6A C7 C8 C9 73.45(16) . . . . ?
C7 O2 C9A C1 -178.84(12) . . . . ?
C7 O2 C9A C9 -51.87(13) . . . . ?
C7 O2 C9A C3B 58.65(12) . . . . ?
N2 C1 C9A O2 -65.11(15) . . . . ?
N2 C1 C9A C9 179.62(13) . . . . ?
N2 C1 C9A C3B 48.95(16) . . . . ?
C10 C3B C9A O2 -160.74(11) . . . . ?
C6A C3B C9A O2 -32.41(12) . . . . ?
C3A C3B C9A O2 73.55(13) . . . . ?
C10 C3B C9A C1 80.38(15) . . . . ?
C6A C3B C9A C1 -151.28(12) . . . . ?
C3A C3B C9A C1 -45.32(16) . . . . ?
C10 C3B C9A C9 -55.87(15) . . . . ?
C6A C3B C9A C9 72.47(13) . . . . ?
C3A C3B C9A C9 178.42(12) . . . . ?
C7 C8 C9 C9A -0.84(17) . . . . ?
O2 C9A C9 C8 33.38(15) . . . . ?
C1 C9A C9 C8 153.66(14) . . . . ?
C3B C9A C9 C8 -72.38(15) . . . . ?
C6A C3B C10 F3 -45.65(19) . . . . ?
C3A C3B C10 F3 -165.56(13) . . . . ?
C9A C3B C10 F3 71.47(17) . . . . ?
C6A C3B C10 F4 76.92(18) . . . . ?
C3A C3B C10 F4 -43.00(18) . . . . ?
C9A C3B C10 F4 -165.97(13) . . . . ?
C6A C3B C10 F2 -164.86(13) . . . . ?
C3A C3B C10 F2 75.22(16) . . . . ?
C9A C3B C10 F2 -47.75(17) . . . . ?
C3B C6A C11 F6 78.2(2) . . . . ?
C7 C6A C11 F6 -40.4(2) . . . . ?
C6 C6A C11 F6 -166.49(16) . . . . ?
C3B C6A C11 F5 -45.8(2) . . . . ?
C7 C6A C11 F5 -164.35(14) . . . . ?
C6 C6A C11 F5 69.52(19) . . . . ?
C3B C6A C11 F7 -163.87(14) . . . . ?
C7 C6A C11 F7 77.59(17) . . . . ?
C6 C6A C11 F7 -48.53(19) . . . . ?
O3 S1 C12 C17 154.42(13) . . . . ?
O4 S1 C12 C17 22.89(15) . . . . ?
N2 S1 C12 C17 -90.93(13) . . . . ?
O3 S1 C12 C13 -26.65(16) . . . . ?
O4 S1 C12 C13 -158.19(14) . . . . ?
N2 S1 C12 C13 88.00(15) . . . . ?
C17 C12 C13 C14 0.1(3) . . . . ?
S1 C12 C13 C14 -178.77(16) . . . . ?
C12 C13 C14 C15 -0.4(3) . . . . ?
C13 C14 C15 F1 179.8(2) . . . . ?
C13 C14 C15 C16 0.4(4) . . . . ?
F1 C15 C16 C17 -179.47(17) . . . . ?
C14 C15 C16 C17 -0.1(3) . . . . ?
C15 C16 C17 C12 -0.2(3) . . . . ?
C13 C12 C17 C16 0.2(2) . . . . ?
S1 C12 C17 C16 179.11(13) . . . . ?
